data_4507759
loop_
_publ_author_name
'Uebler, Jacob W.'
'Pochodylo, Amy L.'
'Staples, Richard J.'
'LaDuca, Robert L.'

_publ_section_title
;
 Control of Self-Penetration and Dimensionality in Luminescent Cadmium
 Succinate Coordination Polymers via Isomeric Dipyridylamide Ligands
;
_journal_issue 5
_journal_name_full 'Crystal Growth &amp; Design'
_journal_page_first 2220
_journal_paper_doi 10.1021/cg4003302
_journal_volume 13
_journal_year 2013
_chemical_formula_sum 'C60 H72 Cd4 N12 O30'
_chemical_formula_weight 1890.90
_space_group_IT_number 14
_symmetry_cell_setting monoclinic
_symmetry_space_group_name_Hall '-P 2ybc'
_symmetry_space_group_name_H-M 'P 1 21/c 1'
_atom_sites_solution_hydrogens geom
_atom_sites_solution_primary direct
_atom_sites_solution_secondary difmap
_audit_creation_method SHELXL-97
_audit_update_record
;
2012-10-25 # Formatted by publCIF
;
_cell_angle_alpha 90.00
_cell_angle_beta 91.3220(10)
_cell_angle_gamma 90.00
_cell_formula_units_Z 4
_cell_length_a 13.7070(14)
_cell_length_b 22.724(2)
_cell_length_c 21.771(2)
_cell_measurement_reflns_used 53
_cell_measurement_temperature 173(2)
_cell_measurement_theta_max 25.20
_cell_measurement_theta_min 2.95
_cell_volume 6779.4(11)
_computing_cell_refinement 'Bruker SAINT'
_computing_data_collection 'Bruker APEX2'
_computing_data_reduction 'Bruker SAINT'
_computing_molecular_graphics 'Bruker SHELXTL'
_computing_publication_material 'Bruker SHELXTL'
_computing_structure_refinement 'SHELXL-97 (Sheldrick, 2008)'
_computing_structure_solution 'SHELXS-97 (Sheldrick, 2008)'
_diffrn_ambient_temperature 173(2)
_diffrn_measured_fraction_theta_full 1.000
_diffrn_measured_fraction_theta_max 0.997
_diffrn_measurement_device_type 'Bruker APEX-II CCD'
_diffrn_measurement_method '\f and \w scans'
_diffrn_radiation_monochromator graphite
_diffrn_radiation_source 'fine-focus sealed tube'
_diffrn_radiation_type MoK\a
_diffrn_radiation_wavelength 0.71073
_diffrn_reflns_av_R_equivalents 0.0494
_diffrn_reflns_av_sigmaI/netI 0.0265
_diffrn_reflns_limit_h_max 16
_diffrn_reflns_limit_h_min -16
_diffrn_reflns_limit_k_max 27
_diffrn_reflns_limit_k_min -27
_diffrn_reflns_limit_l_max 26
_diffrn_reflns_limit_l_min -26
_diffrn_reflns_number 109741
_diffrn_reflns_theta_full 25.00
_diffrn_reflns_theta_max 25.37
_diffrn_reflns_theta_min 1.74
_exptl_absorpt_coefficient_mu 1.337
_exptl_absorpt_correction_T_max 0.8779
_exptl_absorpt_correction_T_min 0.7225
_exptl_absorpt_correction_type multi-scan
_exptl_absorpt_process_details SADABS
_exptl_crystal_colour colourless
_exptl_crystal_density_diffrn 1.853
_exptl_crystal_density_method 'not measured'
_exptl_crystal_description block
_exptl_crystal_F_000 3792
_exptl_crystal_size_max 0.26
_exptl_crystal_size_mid 0.22
_exptl_crystal_size_min 0.10
_refine_diff_density_max 0.594
_refine_diff_density_min -0.433
_refine_diff_density_rms 0.084
_refine_ls_extinction_method none
_refine_ls_goodness_of_fit_ref 1.050
_refine_ls_hydrogen_treatment mixed
_refine_ls_matrix_type full
_refine_ls_number_parameters 1030
_refine_ls_number_reflns 12406
_refine_ls_number_restraints 34
_refine_ls_restrained_S_all 1.050
_refine_ls_R_factor_all 0.0507
_refine_ls_R_factor_gt 0.0300
_refine_ls_shift/su_max 0.001
_refine_ls_shift/su_mean 0.000
_refine_ls_structure_factor_coef Fsqd
_refine_ls_weighting_details 'calc w=1/[\s^2^(Fo^2^)+(0.0310P)^2^+6.3545P] where P=(Fo^2^+2Fc^2^)/3'
_refine_ls_weighting_scheme calc
_refine_ls_wR_factor_gt 0.0711
_refine_ls_wR_factor_ref 0.0809
_reflns_number_gt 8418
_reflns_number_total 12406
_reflns_threshold_expression >2sigma(I)
_cod_data_source_file cg4003302_si_003.cif
_cod_data_source_block p21c
_cod_original_cell_volume 6779.2(12)
_cod_original_sg_symbol_H-M P2(1)/c
_cod_database_code 4507759

loop_
_symmetry_equiv_pos_as_xyz
'x, y, z'
'-x, y+1/2, -z+1/2'
'-x, -y, -z'
'x, -y-1/2, z-1/2'

loop_
_atom_site_label
_atom_site_type_symbol
_atom_site_fract_x
_atom_site_fract_y
_atom_site_fract_z
_atom_site_U_iso_or_equiv
_atom_site_adp_type
_atom_site_occupancy
_atom_site_symmetry_multiplicity
_atom_site_calc_flag
_atom_site_refinement_flags
Cd1 Cd 0.386814(19) 0.719017(11) 0.034310(11) 0.01548(7) Uani 1 1 d .
Cd2 Cd 0.625450(18) 0.774508(11) -0.022605(11) 0.01704(7) Uani 1 1 d .
Cd3 Cd 0.878770(19) 0.975913(12) 0.529370(11) 0.01681(7) Uani 1 1 d .
Cd4 Cd 0.885190(19) 1.032485(11) 0.029120(11) 0.01676(7) Uani 1 1 d .
O1 O 0.70029(17) 1.22334(10) 0.04919(10) 0.0197(5) Uani 1 1 d .
O1W O 0.9003(2) 0.79517(11) 0.63619(12) 0.0300(6) Uani 1 1 d D
H1WA H 0.8452(19) 0.7889(15) 0.6163(16) 0.036 Uiso 1 1 d D
H1WB H 0.907(3) 0.8327(8) 0.6379(17) 0.036 Uiso 1 1 d D
O2 O 0.54111(17) 1.22053(10) 0.03956(10) 0.0206(6) Uani 1 1 d .
O2W O 0.56540(19) 1.09877(11) 0.27798(12) 0.0311(6) Uani 1 1 d D
H2WA H 0.584(3) 1.1135(15) 0.3129(11) 0.037 Uiso 1 1 d D
H2WB H 0.528(2) 1.1235(14) 0.2589(14) 0.037 Uiso 1 1 d D
O3 O 0.86217(18) 1.09514(11) 0.11330(11) 0.0231(6) Uani 1 1 d .
O3W O 0.9304(2) 1.15276(12) 0.21573(12) 0.0325(7) Uani 1 1 d D
H3WA H 0.968(2) 1.1285(15) 0.2353(15) 0.039 Uiso 1 1 d D
H3WB H 0.914(3) 1.1371(16) 0.1823(11) 0.039 Uiso 1 1 d D
O4 O 0.73224(17) 1.07561(10) 0.05527(11) 0.0209(6) Uani 1 1 d .
O4W O 0.6875(2) 1.01140(12) 0.23605(13) 0.0358(7) Uani 1 1 d D
H4WA H 0.658(2) 1.0443(12) 0.2495(17) 0.043 Uiso 1 1 d D
H4WB H 0.7462(17) 1.0110(17) 0.2538(17) 0.043 Uiso 1 1 d D
O5 O 0.76387(17) 1.17444(10) 0.43623(10) 0.0206(6) Uani 1 1 d .
O5W O 0.9377(2) 0.92900(12) -0.26008(12) 0.0376(7) Uani 1 1 d D
H5WA H 0.905(3) 0.9222(16) -0.2933(13) 0.045 Uiso 1 1 d D
H5WB H 0.933(3) 0.9649(10) -0.2496(17) 0.045 Uiso 1 1 d D
O6 O 0.63147(18) 1.15536(11) 0.38056(11) 0.0210(6) Uani 1 1 d .
O6W O 0.9563(3) 0.75033(13) 0.24855(13) 0.0492(9) Uani 1 1 d D
H6WA H 0.941(3) 0.7368(18) 0.2132(12) 0.059 Uiso 1 1 d D
H6WB H 0.997(3) 0.7271(17) 0.2660(18) 0.059 Uiso 1 1 d D
O7 O 0.95425(18) 1.03544(11) 0.45489(11) 0.0235(6) Uani 1 1 d .
O7W O 0.5668(2) 0.67819(12) 0.26944(12) 0.0386(7) Uani 1 1 d D
H7WA H 0.598(3) 0.6760(17) 0.3036(12) 0.046 Uiso 1 1 d D
H7WB H 0.576(3) 0.7119(11) 0.2536(16) 0.046 Uiso 1 1 d D
O8 O 0.79508(18) 1.03052(10) 0.44648(11) 0.0227(6) Uani 1 1 d .
O8W O 0.8045(2) 1.26334(13) 0.76299(13) 0.0411(7) Uani 1 1 d D
H8WA H 0.832(3) 1.2958(13) 0.7460(18) 0.049 Uiso 1 1 d D
H8WB H 0.7456(18) 1.2578(17) 0.7441(18) 0.049 Uiso 1 1 d D
O9 O 0.8973(2) 1.04811(11) 0.78046(11) 0.0338(7) Uani 1 1 d .
O9W O 0.6045(2) 0.95478(12) -0.13353(13) 0.0352(7) Uani 1 1 d D
H9WB H 0.604(3) 0.9163(8) -0.1370(18) 0.042 Uiso 1 1 d D
H9WA H 0.6590(19) 0.9598(16) -0.1130(17) 0.042 Uiso 1 1 d D
O10 O 0.3671(2) 0.79136(11) 0.28962(10) 0.0261(6) Uani 1 1 d .
O10W O 0.4481(3) 1.00204(13) 0.24830(13) 0.0468(8) Uani 1 1 d D
H10A H 0.489(3) 1.0250(17) 0.2657(18) 0.056 Uiso 1 1 d D
H10B H 0.433(3) 1.0177(17) 0.2142(12) 0.056 Uiso 1 1 d D
O11 O 0.85842(18) 0.58168(11) 0.12311(11) 0.0224(6) Uani 1 1 d .
O12 O 0.73186(17) 0.56798(10) 0.06127(10) 0.0206(6) Uani 1 1 d .
O13 O 0.71735(17) 0.71418(10) 0.07182(11) 0.0209(6) Uani 1 1 d .
O14 O 0.56004(17) 0.71440(10) 0.04955(10) 0.0208(6) Uani 1 1 d .
O15 O 0.78625(18) 0.96730(10) -0.06804(11) 0.0233(6) Uani 1 1 d .
O16 O 0.94323(17) 0.97074(10) -0.04407(10) 0.0198(6) Uani 1 1 d .
O17 O 0.77431(17) 0.81749(10) -0.05154(10) 0.0214(6) Uani 1 1 d .
O18 O 0.64897(18) 0.83217(11) -0.11474(11) 0.0221(6) Uani 1 1 d .
O19 O 0.86092(19) 0.96070(11) 0.28433(11) 0.0269(6) Uani 1 1 d .
O20 O 0.6082(2) 0.79523(11) 0.22566(11) 0.0325(7) Uani 1 1 d .
N1 N 0.8895(2) 1.14622(14) 0.79449(14) 0.0245(8) Uani 1 1 d D
H1N H 0.878(4) 1.1748(16) 0.7668(18) 0.079(18) Uiso 1 1 d D
N2 N 0.8648(2) 1.06071(13) 0.59215(13) 0.0207(7) Uani 1 1 d .
N3 N 0.9025(2) 1.11059(13) 0.96058(13) 0.0177(7) Uani 1 1 d .
N4 N 0.3942(2) 0.88993(13) 0.29854(13) 0.0197(7) Uani 1 1 d D
H4N H 0.412(3) 0.9202(16) 0.2738(18) 0.070(17) Uiso 1 1 d D
N5 N 0.3710(2) 0.80154(13) 0.09872(13) 0.0188(7) Uani 1 1 d .
N6 N 0.4031(2) 0.85867(13) 0.46527(12) 0.0187(7) Uani 1 1 d .
N7 N 0.8971(2) 0.89696(13) 0.46081(13) 0.0184(7) Uani 1 1 d .
N8 N 0.8925(2) 0.86286(13) 0.29436(13) 0.0199(7) Uani 1 1 d D
H8N H 0.904(3) 0.8295(11) 0.2748(15) 0.024 Uiso 1 1 d D
N9 N 0.8667(2) 0.94978(13) 0.09387(13) 0.0187(7) Uani 1 1 d .
N10 N 0.6039(2) 0.85321(13) 0.04475(12) 0.0186(7) Uani 1 1 d .
N11 N 0.6134(2) 0.89319(14) 0.20982(13) 0.0219(7) Uani 1 1 d D
H11N H 0.617(4) 0.9259(15) 0.232(2) 0.086(19) Uiso 1 1 d D
N12 N 0.6407(2) 0.81065(13) 0.41387(12) 0.0194(7) Uani 1 1 d .
C1 C 0.6207(3) 1.20362(15) 0.06586(15) 0.0165(8) Uani 1 1 d .
C2 C 0.6140(3) 1.15899(16) 0.11659(16) 0.0210(8) Uani 1 1 d .
H2A H 0.5787 1.1239 0.1008 0.025 Uiso 1 1 calc R
H2B H 0.5756 1.1759 0.1503 0.025 Uiso 1 1 calc R
C3 C 0.7129(3) 1.14002(16) 0.14214(15) 0.0228(8) Uani 1 1 d .
H3A H 0.7516 1.1757 0.1520 0.027 Uiso 1 1 calc R
H3B H 0.7031 1.1185 0.1811 0.027 Uiso 1 1 calc R
C4 C 0.7715(3) 1.10143(15) 0.10006(15) 0.0171(8) Uani 1 1 d .
C5 C 0.7231(3) 1.14885(15) 0.39201(15) 0.0173(8) Uani 1 1 d .
C6 C 0.7790(3) 1.10909(15) 0.35006(15) 0.0221(8) Uani 1 1 d .
H6A H 0.7867 1.1293 0.3102 0.026 Uiso 1 1 calc R
H6B H 0.7399 1.0731 0.3422 0.026 Uiso 1 1 calc R
C7 C 0.8786(3) 1.09109(16) 0.37421(16) 0.0211(8) Uani 1 1 d .
H7A H 0.9144 1.0718 0.3408 0.025 Uiso 1 1 calc R
H7B H 0.9155 1.1268 0.3865 0.025 Uiso 1 1 calc R
C8 C 0.8751(3) 1.04990(16) 0.42816(16) 0.0183(8) Uani 1 1 d .
C9 C 0.8449(3) 1.11295(16) 0.56620(16) 0.0200(8) Uani 1 1 d .
H9 H 0.8347 1.1150 0.5229 0.024 Uiso 1 1 calc R
C10 C 0.8388(3) 1.16426(17) 0.60069(17) 0.0243(9) Uani 1 1 d .
H10 H 0.8250 1.2009 0.5814 0.029 Uiso 1 1 calc R
C11 C 0.8532(3) 1.16089(17) 0.66406(17) 0.0256(9) Uani 1 1 d .
H11 H 0.8502 1.1955 0.6884 0.031 Uiso 1 1 calc R
C12 C 0.8719(3) 1.10734(17) 0.69147(16) 0.0212(8) Uani 1 1 d .
C13 C 0.8773(3) 1.05874(17) 0.65335(16) 0.0230(9) Uani 1 1 d .
H13 H 0.8908 1.0216 0.6718 0.028 Uiso 1 1 calc R
C14 C 0.8869(3) 1.09734(17) 0.75991(17) 0.0230(9) Uani 1 1 d .
C15 C 0.8969(3) 1.15038(17) 0.85896(15) 0.0199(8) Uani 1 1 d .
C16 C 0.8981(3) 1.20679(16) 0.88349(16) 0.0238(9) Uani 1 1 d .
H16 H 0.8965 1.2401 0.8571 0.029 Uiso 1 1 calc R
C17 C 0.9017(3) 1.21405(16) 0.94587(16) 0.0249(9) Uani 1 1 d .
H17 H 0.9033 1.2524 0.9633 0.030 Uiso 1 1 calc R
C18 C 0.9030(3) 1.16510(16) 0.98283(16) 0.0223(9) Uani 1 1 d .
H18 H 0.9043 1.1704 1.0261 0.027 Uiso 1 1 calc R
C19 C 0.9005(2) 1.10288(16) 0.89958(15) 0.0177(8) Uani 1 1 d .
H19 H 0.9016 1.0640 0.8835 0.021 Uiso 1 1 calc R
C20 C 0.4051(3) 0.91405(16) 0.48672(16) 0.0220(8) Uani 1 1 d .
H20 H 0.4067 0.9201 0.5299 0.026 Uiso 1 1 calc R
C21 C 0.4048(3) 0.96254(16) 0.44861(16) 0.0225(9) Uani 1 1 d .
H21 H 0.4080 1.0012 0.4652 0.027 Uiso 1 1 calc R
C22 C 0.3999(3) 0.95377(17) 0.38605(16) 0.0232(9) Uani 1 1 d .
H22 H 0.3975 0.9865 0.3589 0.028 Uiso 1 1 calc R
C23 C 0.3983(3) 0.89685(16) 0.36294(15) 0.0187(8) Uani 1 1 d .
C24 C 0.4008(3) 0.84998(17) 0.40410(15) 0.0204(8) Uani 1 1 d .
H24 H 0.4009 0.8109 0.3886 0.024 Uiso 1 1 calc R
C25 C 0.3766(3) 0.84002(16) 0.26611(16) 0.0202(8) Uani 1 1 d .
C26 C 0.3667(3) 0.84783(16) 0.19771(16) 0.0188(8) Uani 1 1 d .
C27 C 0.3414(3) 0.90101(16) 0.16980(16) 0.0206(8) Uani 1 1 d .
H27 H 0.3306 0.9351 0.1939 0.025 Uiso 1 1 calc R
C28 C 0.3802(3) 0.79918(16) 0.16002(15) 0.0193(8) Uani 1 1 d .
H28 H 0.3968 0.7626 0.1786 0.023 Uiso 1 1 calc R
C29 C 0.3322(3) 0.90346(16) 0.10644(16) 0.0227(9) Uani 1 1 d .
H29 H 0.3155 0.9393 0.0864 0.027 Uiso 1 1 calc R
C30 C 0.3476(3) 0.85318(16) 0.07307(16) 0.0203(8) Uani 1 1 d .
H30 H 0.3414 0.8552 0.0296 0.024 Uiso 1 1 calc R
C31 C 0.7676(3) 0.58795(15) 0.10978(15) 0.0181(8) Uani 1 1 d .
C32 C 0.7032(3) 0.61850(15) 0.15544(15) 0.0209(8) Uani 1 1 d .
H32A H 0.7418 0.6492 0.1772 0.025 Uiso 1 1 calc R
H32B H 0.6822 0.5895 0.1864 0.025 Uiso 1 1 calc R
C33 C 0.6132(3) 0.64674(16) 0.12589(16) 0.0198(8) Uani 1 1 d .
H33A H 0.5744 0.6157 0.1048 0.024 Uiso 1 1 calc R
H33B H 0.5727 0.6632 0.1588 0.024 Uiso 1 1 calc R
C34 C 0.6336(3) 0.69497(15) 0.08025(15) 0.0160(8) Uani 1 1 d .
C35 C 0.8703(3) 0.94869(16) -0.07426(15) 0.0167(8) Uani 1 1 d .
C36 C 0.8935(3) 0.89749(16) -0.11556(16) 0.0206(8) Uani 1 1 d .
H36A H 0.9303 0.8678 -0.0911 0.025 Uiso 1 1 calc R
H36B H 0.9367 0.9116 -0.1483 0.025 Uiso 1 1 calc R
C37 C 0.8056(3) 0.86771(15) -0.14556(15) 0.0212(8) Uani 1 1 d .
H37A H 0.7673 0.8975 -0.1689 0.025 Uiso 1 1 calc R
H37B H 0.8287 0.8381 -0.1752 0.025 Uiso 1 1 calc R
C38 C 0.7400(3) 0.83791(15) -0.10049(15) 0.0178(8) Uani 1 1 d .
C39 C 0.8484(3) 0.89730(16) 0.06805(16) 0.0200(8) Uani 1 1 d .
H39 H 0.8429 0.8949 0.0245 0.024 Uiso 1 1 calc R
C40 C 0.8373(3) 0.84654(16) 0.10208(17) 0.0224(9) Uani 1 1 d .
H40 H 0.8239 0.8101 0.0823 0.027 Uiso 1 1 calc R
C41 C 0.8460(3) 0.84957(16) 0.16549(16) 0.0219(8) Uani 1 1 d .
H41 H 0.8386 0.8152 0.1898 0.026 Uiso 1 1 calc R
C42 C 0.8655(3) 0.90313(16) 0.19300(16) 0.0196(8) Uani 1 1 d .
C43 C 0.8750(2) 0.95269(16) 0.15550(16) 0.0187(8) Uani 1 1 d .
H43 H 0.8879 0.9897 0.1742 0.022 Uiso 1 1 calc R
C44 C 0.8736(3) 0.91200(16) 0.26122(16) 0.0196(8) Uani 1 1 d .
C45 C 0.8961(3) 0.85734(16) 0.35891(15) 0.0191(8) Uani 1 1 d .
C46 C 0.9027(3) 0.80112(17) 0.38372(16) 0.0240(9) Uani 1 1 d .
H46 H 0.9036 0.7678 0.3574 0.029 Uiso 1 1 calc R
C47 C 0.8932(3) 0.90437(16) 0.39987(15) 0.0192(8) Uani 1 1 d .
H47 H 0.8883 0.9432 0.3839 0.023 Uiso 1 1 calc R
C48 C 0.9080(3) 0.79396(17) 0.44604(16) 0.0255(9) Uani 1 1 d .
H48 H 0.9135 0.7557 0.4634 0.031 Uiso 1 1 calc R
C49 C 0.9052(3) 0.84268(16) 0.48338(16) 0.0221(9) Uani 1 1 d .
H49 H 0.9091 0.8375 0.5267 0.026 Uiso 1 1 calc R
C50 C 0.5969(3) 0.90700(17) 0.02084(16) 0.0242(9) Uani 1 1 d .
H50 H 0.5947 0.9110 -0.0226 0.029 Uiso 1 1 calc R
C51 C 0.5926(3) 0.95717(17) 0.05619(17) 0.0275(9) Uani 1 1 d .
H51 H 0.5869 0.9949 0.0376 0.033 Uiso 1 1 calc R
C52 C 0.5968(3) 0.95143(17) 0.11903(16) 0.0245(9) Uani 1 1 d .
H52 H 0.5945 0.9853 0.1446 0.029 Uiso 1 1 calc R
C53 C 0.6044(3) 0.89576(16) 0.14489(15) 0.0178(8) Uani 1 1 d .
C54 C 0.6071(3) 0.84697(16) 0.10623(15) 0.0191(8) Uani 1 1 d .
H54 H 0.6112 0.8087 0.1236 0.023 Uiso 1 1 calc R
C55 C 0.6161(3) 0.84514(17) 0.24580(16) 0.0217(8) Uani 1 1 d .
C56 C 0.6304(3) 0.85644(16) 0.31410(16) 0.0199(8) Uani 1 1 d .
C57 C 0.6291(3) 0.80748(16) 0.35237(16) 0.0225(9) Uani 1 1 d .
H57 H 0.6197 0.7698 0.3342 0.027 Uiso 1 1 calc R
C58 C 0.6441(3) 0.91057(17) 0.34110(17) 0.0245(9) Uani 1 1 d .
H58 H 0.6441 0.9451 0.3165 0.029 Uiso 1 1 calc R
C59 C 0.6554(3) 0.86358(16) 0.43867(16) 0.0195(8) Uani 1 1 d .
H59 H 0.6647 0.8663 0.4820 0.023 Uiso 1 1 calc R
C60 C 0.6578(3) 0.91465(17) 0.40444(16) 0.0244(9) Uani 1 1 d .
H60 H 0.6686 0.9517 0.4237 0.029 Uiso 1 1 calc R

loop_
_atom_site_aniso_label
_atom_site_aniso_U_11
_atom_site_aniso_U_22
_atom_site_aniso_U_33
_atom_site_aniso_U_23
_atom_site_aniso_U_13
_atom_site_aniso_U_12
Cd1 0.01817(14) 0.01520(14) 0.01308(12) 0.00089(10) 0.00069(10) -0.00136(11)
Cd2 0.01901(15) 0.01800(14) 0.01414(13) -0.00025(10) 0.00141(10) -0.00331(11)
Cd3 0.01925(15) 0.01692(14) 0.01428(13) 0.00016(10) 0.00092(11) -0.00040(11)
Cd4 0.01955(15) 0.01598(15) 0.01482(13) 0.00118(10) 0.00194(11) 0.00261(11)
O1 0.0170(13) 0.0195(13) 0.0226(13) 0.0019(10) 0.0024(10) -0.0035(11)
O1W 0.0339(16) 0.0240(14) 0.0318(15) 0.0043(12) -0.0073(12) 0.0023(13)
O2 0.0195(13) 0.0230(14) 0.0192(12) 0.0049(10) -0.0022(11) 0.0026(11)
O2W 0.0318(16) 0.0313(16) 0.0298(15) -0.0104(12) -0.0083(12) 0.0090(12)
O3 0.0189(14) 0.0292(15) 0.0210(13) -0.0036(11) -0.0014(11) 0.0062(11)
O3W 0.0363(17) 0.0307(16) 0.0301(16) -0.0117(12) -0.0100(13) 0.0114(12)
O4 0.0208(14) 0.0190(13) 0.0227(13) -0.0008(10) -0.0008(11) 0.0018(11)
O4W 0.0400(17) 0.0286(15) 0.0386(17) -0.0054(13) -0.0046(13) 0.0019(13)
O5 0.0206(14) 0.0226(14) 0.0186(13) -0.0041(10) -0.0014(11) 0.0018(11)
O5W 0.058(2) 0.0301(16) 0.0241(15) -0.0023(12) -0.0107(13) 0.0129(15)
O6 0.0182(14) 0.0255(14) 0.0192(13) -0.0071(10) -0.0022(10) 0.0039(11)
O6W 0.081(3) 0.0355(18) 0.0299(17) -0.0106(13) -0.0198(16) 0.0264(18)
O7 0.0178(14) 0.0309(16) 0.0216(13) 0.0058(11) -0.0020(11) 0.0025(11)
O7W 0.059(2) 0.0330(16) 0.0234(15) 0.0021(12) -0.0096(14) -0.0157(15)
O8 0.0220(14) 0.0245(15) 0.0217(13) 0.0006(10) 0.0012(11) -0.0016(11)
O8W 0.050(2) 0.0330(17) 0.0397(17) 0.0047(13) -0.0043(15) -0.0039(15)
O9 0.060(2) 0.0205(15) 0.0202(14) 0.0002(11) -0.0061(13) 0.0074(14)
O9W 0.0376(17) 0.0267(15) 0.0406(17) 0.0027(13) -0.0137(13) 0.0009(13)
O10 0.0433(17) 0.0174(13) 0.0173(13) 0.0019(10) -0.0021(12) -0.0028(12)
O10W 0.077(2) 0.0332(18) 0.0298(17) 0.0096(13) -0.0113(15) -0.0237(17)
O11 0.0204(14) 0.0231(14) 0.0235(13) -0.0010(11) -0.0017(11) 0.0070(11)
O12 0.0246(14) 0.0195(13) 0.0177(13) -0.0015(10) -0.0015(11) -0.0002(11)
O13 0.0170(13) 0.0201(14) 0.0256(13) 0.0035(10) 0.0015(11) -0.0029(10)
O14 0.0180(13) 0.0251(15) 0.0193(12) 0.0044(10) -0.0011(11) 0.0025(11)
O15 0.0196(14) 0.0237(15) 0.0267(14) -0.0012(11) 0.0013(11) 0.0024(11)
O16 0.0191(13) 0.0232(14) 0.0171(12) -0.0029(10) -0.0002(11) -0.0007(11)
O17 0.0239(14) 0.0214(14) 0.0188(13) 0.0036(10) -0.0001(11) -0.0018(11)
O18 0.0222(15) 0.0248(14) 0.0191(13) 0.0019(10) -0.0026(11) -0.0063(11)
O19 0.0403(17) 0.0204(14) 0.0198(13) 0.0007(11) -0.0019(12) 0.0047(12)
O20 0.063(2) 0.0167(14) 0.0181(13) -0.0006(11) -0.0035(13) -0.0064(13)
N1 0.033(2) 0.0238(18) 0.0164(16) 0.0014(14) 0.0030(14) -0.0004(15)
N2 0.0212(17) 0.0221(17) 0.0187(16) -0.0008(13) 0.0004(13) -0.0002(13)
N3 0.0183(17) 0.0172(16) 0.0175(15) 0.0026(12) -0.0014(13) 0.0001(13)
N4 0.0262(18) 0.0200(17) 0.0130(15) 0.0006(13) 0.0001(13) -0.0008(14)
N5 0.0171(16) 0.0212(16) 0.0182(15) -0.0039(12) -0.0002(13) 0.0024(13)
N6 0.0201(17) 0.0203(17) 0.0156(15) 0.0020(12) 0.0010(13) -0.0002(13)
N7 0.0182(17) 0.0218(17) 0.0154(15) -0.0028(12) 0.0013(13) 0.0012(13)
N8 0.0278(18) 0.0169(16) 0.0152(15) -0.0006(12) 0.0017(13) 0.0020(14)
N9 0.0167(16) 0.0224(17) 0.0171(15) 0.0022(12) 0.0014(12) 0.0005(13)
N10 0.0216(17) 0.0226(17) 0.0115(14) 0.0000(12) -0.0004(13) -0.0011(13)
N11 0.0295(19) 0.0199(18) 0.0163(16) -0.0007(13) 0.0023(14) 0.0004(15)
N12 0.0192(17) 0.0245(18) 0.0144(14) 0.0021(12) -0.0005(12) 0.0015(13)
C1 0.019(2) 0.0133(18) 0.0175(17) -0.0059(14) -0.0006(15) 0.0030(15)
C2 0.019(2) 0.023(2) 0.0213(19) 0.0075(15) 0.0053(15) 0.0051(16)
C3 0.025(2) 0.027(2) 0.0163(18) 0.0010(15) 0.0031(15) 0.0116(16)
C4 0.021(2) 0.0138(18) 0.0161(17) 0.0052(14) 0.0024(15) 0.0022(15)
C5 0.021(2) 0.0156(18) 0.0156(17) 0.0041(14) 0.0024(15) 0.0038(15)
C6 0.029(2) 0.022(2) 0.0151(17) 0.0011(14) -0.0028(15) 0.0064(16)
C7 0.022(2) 0.023(2) 0.0189(18) 0.0017(15) 0.0025(15) 0.0038(16)
C8 0.019(2) 0.0174(19) 0.0182(18) -0.0029(15) 0.0016(16) 0.0032(16)
C9 0.019(2) 0.026(2) 0.0159(18) -0.0013(15) -0.0005(15) 0.0031(16)
C10 0.025(2) 0.020(2) 0.027(2) 0.0003(16) -0.0024(17) 0.0033(16)
C11 0.024(2) 0.028(2) 0.024(2) -0.0120(16) 0.0010(16) 0.0024(17)
C12 0.017(2) 0.028(2) 0.0193(19) 0.0013(15) 0.0004(15) -0.0043(16)
C13 0.025(2) 0.027(2) 0.0172(18) 0.0025(15) 0.0043(16) -0.0030(17)
C14 0.023(2) 0.020(2) 0.026(2) -0.0011(16) 0.0019(16) 0.0008(16)
C15 0.0131(19) 0.032(2) 0.0150(18) 0.0041(15) -0.0002(15) 0.0021(16)
C16 0.026(2) 0.018(2) 0.027(2) 0.0072(16) -0.0028(17) 0.0013(17)
C17 0.034(2) 0.018(2) 0.0230(19) 0.0010(15) -0.0024(17) 0.0007(17)
C18 0.025(2) 0.024(2) 0.0177(18) -0.0003(15) -0.0001(16) 0.0027(17)
C19 0.0161(19) 0.0183(19) 0.0186(18) -0.0010(14) 0.0016(15) 0.0013(15)
C20 0.025(2) 0.025(2) 0.0164(18) -0.0017(15) 0.0025(16) 0.0027(17)
C21 0.028(2) 0.018(2) 0.0216(19) -0.0033(15) -0.0008(16) 0.0032(17)
C22 0.027(2) 0.021(2) 0.0219(19) 0.0059(16) 0.0000(17) -0.0007(17)
C23 0.017(2) 0.026(2) 0.0134(17) 0.0035(15) 0.0005(15) -0.0001(16)
C24 0.021(2) 0.023(2) 0.0165(18) 0.0016(15) 0.0033(15) -0.0001(16)
C25 0.0175(19) 0.022(2) 0.0206(18) -0.0005(15) 0.0005(15) 0.0001(16)
C26 0.0167(19) 0.022(2) 0.0175(18) -0.0050(14) -0.0006(15) -0.0007(15)
C27 0.020(2) 0.0166(19) 0.0252(19) -0.0075(15) -0.0017(16) -0.0017(15)
C28 0.020(2) 0.0201(19) 0.0182(18) 0.0001(14) 0.0006(15) 0.0010(15)
C29 0.023(2) 0.020(2) 0.025(2) 0.0001(15) -0.0044(16) -0.0006(16)
C30 0.024(2) 0.021(2) 0.0155(18) 0.0013(15) -0.0019(15) 0.0013(16)
C31 0.022(2) 0.0143(18) 0.0179(18) 0.0035(14) 0.0030(15) 0.0028(15)
C32 0.024(2) 0.022(2) 0.0171(18) 0.0038(14) 0.0041(15) 0.0036(16)
C33 0.0177(19) 0.0202(19) 0.0216(19) 0.0014(15) 0.0041(15) 0.0026(15)
C34 0.018(2) 0.0143(18) 0.0156(17) -0.0055(14) 0.0025(15) 0.0031(15)
C35 0.019(2) 0.019(2) 0.0123(17) 0.0038(14) 0.0020(15) -0.0004(16)
C36 0.020(2) 0.023(2) 0.0185(18) -0.0044(15) 0.0043(15) -0.0029(16)
C37 0.026(2) 0.022(2) 0.0158(17) -0.0037(14) 0.0023(15) -0.0052(16)
C38 0.0197(19) 0.0135(18) 0.0203(18) -0.0056(14) 0.0006(15) -0.0003(15)
C39 0.018(2) 0.025(2) 0.0175(18) 0.0011(15) -0.0003(15) 0.0013(16)
C40 0.021(2) 0.019(2) 0.027(2) -0.0006(15) -0.0003(16) -0.0023(16)
C41 0.022(2) 0.023(2) 0.0210(19) 0.0079(15) 0.0001(16) -0.0002(16)
C42 0.0137(19) 0.026(2) 0.0192(18) 0.0006(15) -0.0012(15) 0.0061(15)
C43 0.0163(19) 0.0177(19) 0.0223(19) -0.0009(15) 0.0015(15) 0.0029(15)
C44 0.0178(19) 0.019(2) 0.0224(19) -0.0024(15) 0.0029(15) 0.0026(16)
C45 0.015(2) 0.027(2) 0.0153(18) -0.0007(15) -0.0013(15) -0.0018(16)
C46 0.031(2) 0.022(2) 0.0193(19) -0.0030(15) 0.0022(17) -0.0018(17)
C47 0.022(2) 0.020(2) 0.0160(18) 0.0036(15) -0.0012(15) -0.0004(16)
C48 0.036(2) 0.018(2) 0.0226(19) 0.0006(16) 0.0055(17) -0.0084(18)
C49 0.024(2) 0.026(2) 0.0167(18) 0.0044(15) 0.0018(16) -0.0034(17)
C50 0.030(2) 0.027(2) 0.0150(18) -0.0001(15) -0.0035(16) -0.0005(18)
C51 0.036(2) 0.022(2) 0.024(2) 0.0031(16) -0.0056(18) -0.0005(18)
C52 0.034(2) 0.018(2) 0.0217(19) -0.0039(15) -0.0036(17) 0.0011(17)
C53 0.016(2) 0.026(2) 0.0124(17) -0.0025(15) 0.0005(15) -0.0013(16)
C54 0.021(2) 0.022(2) 0.0145(18) 0.0019(14) 0.0000(15) 0.0007(16)
C55 0.023(2) 0.022(2) 0.0203(19) -0.0005(15) 0.0013(16) -0.0032(16)
C56 0.0152(19) 0.025(2) 0.0201(19) 0.0016(15) 0.0003(15) 0.0007(16)
C57 0.028(2) 0.023(2) 0.0163(18) -0.0002(15) 0.0002(16) 0.0019(16)
C58 0.023(2) 0.026(2) 0.024(2) 0.0079(16) -0.0033(16) -0.0017(17)
C59 0.021(2) 0.024(2) 0.0132(17) 0.0014(15) -0.0004(15) -0.0025(16)
C60 0.025(2) 0.021(2) 0.026(2) -0.0017(16) -0.0025(17) -0.0050(17)

loop_
_atom_type_symbol
_atom_type_description
_atom_type_scat_dispersion_real
_atom_type_scat_dispersion_imag
_atom_type_scat_source
C C 0.0033 0.0016 'International Tables Vol C Tables 4.2.6.8 and 6.1.1.4'
H H 0.0000 0.0000 'International Tables Vol C Tables 4.2.6.8 and 6.1.1.4'
N N 0.0061 0.0033 'International Tables Vol C Tables 4.2.6.8 and 6.1.1.4'
O O 0.0106 0.0060 'International Tables Vol C Tables 4.2.6.8 and 6.1.1.4'
Cd Cd -0.8075 1.2024 'International Tables Vol C Tables 4.2.6.8 and 6.1.1.4'

loop_
_geom_angle_atom_site_label_1
_geom_angle_atom_site_label_2
_geom_angle_atom_site_label_3
_geom_angle
_geom_angle_site_symmetry_1
_geom_angle_site_symmetry_3
N6 Cd1 O2 87.34(9) 4_575 3_675
N6 Cd1 N5 176.39(10) 4_575 .
O2 Cd1 N5 89.31(9) 3_675 .
N6 Cd1 O6 93.18(9) 4_575 2_645
O2 Cd1 O6 161.10(8) 3_675 2_645
N5 Cd1 O6 90.43(9) . 2_645
N6 Cd1 O14 86.96(9) 4_575 .
O2 Cd1 O14 71.87(8) 3_675 .
N5 Cd1 O14 93.28(9) . .
O6 Cd1 O14 89.27(8) 2_645 .
N6 Cd1 O5 87.04(9) 4_575 2_645
O2 Cd1 O5 143.83(8) 3_675 2_645
N5 Cd1 O5 94.89(9) . 2_645
O6 Cd1 O5 54.98(8) 2_645 2_645
O14 Cd1 O5 143.29(8) . 2_645
N6 Cd1 O1 88.81(9) 4_575 3_675
O2 Cd1 O1 53.27(8) 3_675 3_675
N5 Cd1 O1 88.11(9) . 3_675
O6 Cd1 O1 145.61(8) 2_645 3_675
O14 Cd1 O1 125.12(8) . 3_675
O5 Cd1 O1 90.91(8) 2_645 3_675
O14 Cd2 O2 74.70(8) . 3_675
O14 Cd2 N10 88.21(10) . .
O2 Cd2 N10 85.65(9) 3_675 .
O14 Cd2 O17 141.95(8) . .
O2 Cd2 O17 142.68(8) 3_675 .
N10 Cd2 O17 88.46(10) . .
O14 Cd2 N12 87.40(9) . 4_575
O2 Cd2 N12 92.65(9) 3_675 4_575
N10 Cd2 N12 175.57(10) . 4_575
O17 Cd2 N12 95.34(9) . 4_575
O14 Cd2 O18 162.88(8) . .
O2 Cd2 O18 89.49(8) 3_675 .
N10 Cd2 O18 97.29(9) . .
O17 Cd2 O18 54.78(8) . .
N12 Cd2 O18 86.78(9) 4_575 .
O7 Cd3 N7 83.65(9) 3_776 .
O7 Cd3 O12 138.85(8) 3_776 4_576
N7 Cd3 O12 88.22(10) . 4_576
O7 Cd3 O7 73.72(9) 3_776 .
N7 Cd3 O7 86.92(10) . .
O12 Cd3 O7 146.12(8) 4_576 .
O7 Cd3 N2 95.60(10) 3_776 .
N7 Cd3 N2 175.33(10) . .
O12 Cd3 N2 95.32(10) 4_576 .
O7 Cd3 N2 88.44(9) . .
O7 Cd3 O11 87.04(8) 3_776 4_576
N7 Cd3 O11 97.89(9) . 4_576
O12 Cd3 O11 54.21(8) 4_576 4_576
O7 Cd3 O11 159.58(8) . 4_576
N2 Cd3 O11 86.66(9) . 4_576
O7 Cd3 O8 127.43(9) 3_776 .
N7 Cd3 O8 88.51(9) . .
O12 Cd3 O8 92.43(8) 4_576 .
O7 Cd3 O8 53.95(8) . .
N2 Cd3 O8 88.30(9) . .
O11 Cd3 O8 145.51(8) 4_576 .
O16 Cd4 N3 88.80(9) . 1_554
O16 Cd4 O3 166.91(8) . .
N3 Cd4 O3 93.17(9) 1_554 .
O16 Cd4 N9 88.37(9) . .
N3 Cd4 N9 176.82(10) 1_554 .
O3 Cd4 N9 89.91(9) . .
O16 Cd4 O16 73.48(9) . 3_775
N3 Cd4 O16 89.79(9) 1_554 3_775
O3 Cd4 O16 93.58(8) . 3_775
N9 Cd4 O16 90.78(9) . 3_775
O16 Cd4 O4 137.68(8) . .
N3 Cd4 O4 86.73(9) 1_554 .
O3 Cd4 O4 55.40(8) . .
N9 Cd4 O4 94.41(9) . .
O16 Cd4 O4 148.45(8) 3_775 .
C1 O1 Cd1 89.62(19) . 3_675
H1WA O1W H1WB 106(3) . .
C1 O2 Cd2 156.4(2) . 3_675
C1 O2 Cd1 96.6(2) . 3_675
Cd2 O2 Cd1 106.98(9) 3_675 3_675
H2WA O2W H2WB 109(3) . .
C4 O3 Cd4 92.2(2) . .
H3WA O3W H3WB 108(3) . .
C4 O4 Cd4 90.8(2) . .
H4WA O4W H4WB 106(3) . .
C5 O5 Cd1 91.7(2) . 2_655
H5WA O5W H5WB 111(3) . .
C5 O6 Cd1 92.24(19) . 2_655
H6WA O6W H6WB 109(3) . .
C8 O7 Cd3 158.6(2) . 3_776
C8 O7 Cd3 94.6(2) . .
Cd3 O7 Cd3 106.28(9) 3_776 .
H7WA O7W H7WB 110(3) . .
C8 O8 Cd3 90.8(2) . .
H8WA O8W H8WB 108(3) . .
H9WB O9W H9WA 100(3) . .
H10A O10W H10B 106(3) . .
C31 O11 Cd3 90.0(2) . 4_575
C31 O12 Cd3 94.7(2) . 4_575
C34 O14 Cd2 104.5(2) . .
C34 O14 Cd1 149.1(2) . .
Cd2 O14 Cd1 106.44(9) . .
C35 O16 Cd4 108.5(2) . .
C35 O16 Cd4 144.7(2) . 3_775
Cd4 O16 Cd4 106.52(9) . 3_775
C38 O17 Cd2 94.1(2) . .
C38 O18 Cd2 90.1(2) . .
C14 N1 C15 128.0(3) . .
C14 N1 H1N 103(3) . .
C15 N1 H1N 129(3) . .
C9 N2 C13 118.0(3) . .
C9 N2 Cd3 119.7(2) . .
C13 N2 Cd3 122.4(2) . .
C18 N3 C19 118.9(3) . .
C18 N3 Cd4 118.4(2) . 1_556
C19 N3 Cd4 122.3(2) . 1_556
C25 N4 C23 127.9(3) . .
C25 N4 H4N 112(3) . .
C23 N4 H4N 120(3) . .
C30 N5 C28 117.9(3) . .
C30 N5 Cd1 118.4(2) . .
C28 N5 Cd1 123.6(2) . .
C20 N6 C24 118.8(3) . .
C20 N6 Cd1 119.1(2) . 4_576
C24 N6 Cd1 121.7(2) . 4_576
C49 N7 C47 118.9(3) . .
C49 N7 Cd3 118.8(2) . .
C47 N7 Cd3 122.1(2) . .
C44 N8 C45 127.4(3) . .
C44 N8 H8N 119(2) . .
C45 N8 H8N 114(2) . .
C39 N9 C43 118.2(3) . .
C39 N9 Cd4 118.6(2) . .
C43 N9 Cd4 123.2(2) . .
C50 N10 C54 119.1(3) . .
C50 N10 Cd2 117.8(2) . .
C54 N10 Cd2 122.8(2) . .
C55 N11 C53 128.0(3) . .
C55 N11 H11N 112(4) . .
C53 N11 H11N 120(4) . .
C59 N12 C57 117.7(3) . .
C59 N12 Cd2 120.7(2) . 4_576
C57 N12 Cd2 121.5(2) . 4_576
O1 C1 O2 120.4(3) . .
O1 C1 C2 121.8(3) . .
O2 C1 C2 117.8(3) . .
C1 C2 C3 113.1(3) . .
C1 C2 H2A 109.0 . .
C3 C2 H2A 109.0 . .
C1 C2 H2B 109.0 . .
C3 C2 H2B 109.0 . .
H2A C2 H2B 107.8 . .
C4 C3 C2 115.2(3) . .
C4 C3 H3A 108.5 . .
C2 C3 H3A 108.5 . .
C4 C3 H3B 108.5 . .
C2 C3 H3B 108.5 . .
H3A C3 H3B 107.5 . .
O4 C4 O3 121.5(3) . .
O4 C4 C3 121.3(3) . .
O3 C4 C3 117.1(3) . .
O4 C4 Cd4 61.82(18) . .
O3 C4 Cd4 59.73(18) . .
C3 C4 Cd4 176.8(2) . .
O5 C5 O6 121.1(3) . .
O5 C5 C6 121.5(3) . .
O6 C5 C6 117.4(3) . .
O5 C5 Cd1 61.22(18) . 2_655
O6 C5 Cd1 59.83(17) . 2_655
C6 C5 Cd1 177.2(2) . 2_655
C5 C6 C7 114.9(3) . .
C5 C6 H6A 108.6 . .
C7 C6 H6A 108.6 . .
C5 C6 H6B 108.6 . .
C7 C6 H6B 108.6 . .
H6A C6 H6B 107.5 . .
C8 C7 C6 113.3(3) . .
C8 C7 H7A 108.9 . .
C6 C7 H7A 108.9 . .
C8 C7 H7B 108.9 . .
C6 C7 H7B 108.9 . .
H7A C7 H7B 107.7 . .
O8 C8 O7 120.6(3) . .
O8 C8 C7 120.7(3) . .
O7 C8 C7 118.7(3) . .
N2 C9 C10 122.0(3) . .
N2 C9 H9 119.0 . .
C10 C9 H9 119.0 . .
C9 C10 C11 118.7(3) . .
C9 C10 H10 120.6 . .
C11 C10 H10 120.6 . .
C12 C11 C10 120.0(3) . .
C12 C11 H11 120.0 . .
C10 C11 H11 120.0 . .
C11 C12 C13 117.2(3) . .
C11 C12 C14 125.3(3) . .
C13 C12 C14 117.5(3) . .
N2 C13 C12 124.2(3) . .
N2 C13 H13 117.9 . .
C12 C13 H13 117.9 . .
O9 C14 N1 123.8(3) . .
O9 C14 C12 120.9(3) . .
N1 C14 C12 115.4(3) . .
C16 C15 C19 118.1(3) . .
C16 C15 N1 116.4(3) . .
C19 C15 N1 125.5(3) . .
C17 C16 C15 119.5(3) . .
C17 C16 H16 120.2 . .
C15 C16 H16 120.2 . .
C16 C17 C18 118.9(3) . .
C16 C17 H17 120.5 . .
C18 C17 H17 120.5 . .
N3 C18 C17 122.8(3) . .
N3 C18 H18 118.6 . .
C17 C18 H18 118.6 . .
N3 C19 C15 121.8(3) . .
N3 C19 H19 119.1 . .
C15 C19 H19 119.1 . .
N6 C20 C21 122.7(3) . .
N6 C20 H20 118.7 . .
C21 C20 H20 118.7 . .
C22 C21 C20 118.6(3) . .
C22 C21 H21 120.7 . .
C20 C21 H21 120.7 . .
C21 C22 C23 119.6(3) . .
C21 C22 H22 120.2 . .
C23 C22 H22 120.2 . .
C22 C23 C24 118.7(3) . .
C22 C23 N4 117.7(3) . .
C24 C23 N4 123.7(3) . .
N6 C24 C23 121.6(3) . .
N6 C24 H24 119.2 . .
C23 C24 H24 119.2 . .
O10 C25 N4 123.8(3) . .
O10 C25 C26 120.8(3) . .
N4 C25 C26 115.4(3) . .
C28 C26 C27 117.8(3) . .
C28 C26 C25 118.7(3) . .
C27 C26 C25 123.4(3) . .
C29 C27 C26 119.1(3) . .
C29 C27 H27 120.5 . .
C26 C27 H27 120.5 . .
N5 C28 C26 123.0(3) . .
N5 C28 H28 118.5 . .
C26 C28 H28 118.5 . .
C30 C29 C27 118.9(3) . .
C30 C29 H29 120.6 . .
C27 C29 H29 120.6 . .
N5 C30 C29 123.3(3) . .
N5 C30 H30 118.4 . .
C29 C30 H30 118.4 . .
O12 C31 O11 121.0(3) . .
O12 C31 C32 120.1(3) . .
O11 C31 C32 118.8(3) . .
O12 C31 Cd3 58.70(18) . 4_575
O11 C31 Cd3 62.41(18) . 4_575
C32 C31 Cd3 175.6(2) . 4_575
C31 C32 C33 113.3(3) . .
C31 C32 H32A 108.9 . .
C33 C32 H32A 108.9 . .
C31 C32 H32B 108.9 . .
C33 C32 H32B 108.9 . .
H32A C32 H32B 107.7 . .
C34 C33 C32 115.1(3) . .
C34 C33 H33A 108.5 . .
C32 C33 H33A 108.5 . .
C34 C33 H33B 108.5 . .
C32 C33 H33B 108.5 . .
H33A C33 H33B 107.5 . .
O13 C34 O14 121.4(3) . .
O13 C34 C33 122.4(3) . .
O14 C34 C33 116.1(3) . .
O15 C35 O16 121.7(3) . .
O15 C35 C36 122.5(3) . .
O16 C35 C36 115.7(3) . .
C35 C36 C37 115.2(3) . .
C35 C36 H36A 108.5 . .
C37 C36 H36A 108.5 . .
C35 C36 H36B 108.5 . .
C37 C36 H36B 108.5 . .
H36A C36 H36B 107.5 . .
C38 C37 C36 113.6(3) . .
C38 C37 H37A 108.8 . .
C36 C37 H37A 108.8 . .
C38 C37 H37B 108.8 . .
C36 C37 H37B 108.8 . .
H37A C37 H37B 107.7 . .
O17 C38 O18 120.9(3) . .
O17 C38 C37 120.4(3) . .
O18 C38 C37 118.6(3) . .
O17 C38 Cd2 59.04(18) . .
O18 C38 Cd2 61.96(18) . .
C37 C38 Cd2 175.0(2) . .
N9 C39 C40 122.7(3) . .
N9 C39 H39 118.6 . .
C40 C39 H39 118.6 . .
C39 C40 C41 119.0(3) . .
C39 C40 H40 120.5 . .
C41 C40 H40 120.5 . .
C42 C41 C40 119.2(3) . .
C42 C41 H41 120.4 . .
C40 C41 H41 120.4 . .
C41 C42 C43 118.5(3) . .
C41 C42 C44 123.9(3) . .
C43 C42 C44 117.6(3) . .
N9 C43 C42 122.4(3) . .
N9 C43 H43 118.8 . .
C42 C43 H43 118.8 . .
O19 C44 N8 123.5(3) . .
O19 C44 C42 121.2(3) . .
N8 C44 C42 115.2(3) . .
C46 C45 C47 117.3(3) . .
C46 C45 N8 118.0(3) . .
C47 C45 N8 124.7(3) . .
C48 C46 C45 119.8(3) . .
C48 C46 H46 120.1 . .
C45 C46 H46 120.1 . .
N7 C47 C45 122.5(3) . .
N7 C47 H47 118.7 . .
C45 C47 H47 118.7 . .
C46 C48 C49 119.3(4) . .
C46 C48 H48 120.3 . .
C49 C48 H48 120.3 . .
N7 C49 C48 122.1(3) . .
N7 C49 H49 119.0 . .
C48 C49 H49 119.0 . .
N10 C50 C51 123.0(3) . .
N10 C50 H50 118.5 . .
C51 C50 H50 118.5 . .
C52 C51 C50 118.4(4) . .
C52 C51 H51 120.8 . .
C50 C51 H51 120.8 . .
C51 C52 C53 119.4(3) . .
C51 C52 H52 120.3 . .
C53 C52 H52 120.3 . .
C52 C53 C54 118.9(3) . .
C52 C53 N11 116.5(3) . .
C54 C53 N11 124.5(3) . .
N10 C54 C53 121.1(3) . .
N10 C54 H54 119.5 . .
C53 C54 H54 119.5 . .
O20 C55 N11 123.0(3) . .
O20 C55 C56 121.2(3) . .
N11 C55 C56 115.8(3) . .
C58 C56 C57 117.6(3) . .
C58 C56 C55 125.7(3) . .
C57 C56 C55 116.7(3) . .
N12 C57 C56 123.4(3) . .
N12 C57 H57 118.3 . .
C56 C57 H57 118.3 . .
C56 C58 C60 119.9(3) . .
C56 C58 H58 120.1 . .
C60 C58 H58 120.1 . .
N12 C59 C60 123.1(3) . .
N12 C59 H59 118.5 . .
C60 C59 H59 118.5 . .
C59 C60 C58 118.4(3) . .
C59 C60 H60 120.8 . .
C58 C60 H60 120.8 . .

loop_
_geom_bond_atom_site_label_1
_geom_bond_atom_site_label_2
_geom_bond_distance
_geom_bond_site_symmetry_2
Cd1 N6 2.332(3) 4_575
Cd1 O2 2.350(2) 3_675
Cd1 N5 2.355(3) .
Cd1 O6 2.369(2) 2_645
Cd1 O14 2.392(2) .
Cd1 O5 2.401(2) 2_645
Cd1 O1 2.519(2) 3_675
Cd2 O14 2.281(2) .
Cd2 O2 2.307(2) 3_675
Cd2 N10 2.336(3) .
Cd2 O17 2.361(2) .
Cd2 N12 2.391(3) 4_575
Cd2 O18 2.424(2) .
Cd3 O7 2.321(2) 3_776
Cd3 N7 2.351(3) .
Cd3 O12 2.366(2) 4_576
Cd3 O7 2.368(2) .
Cd3 N2 2.373(3) .
Cd3 O11 2.446(2) 4_576
Cd3 O8 2.453(2) .
Cd4 O16 2.280(2) .
Cd4 N3 2.334(3) 1_554
Cd4 O3 2.348(2) .
Cd4 N9 2.366(3) .
Cd4 O16 2.368(2) 3_775
Cd4 O4 2.395(2) .
O1 C1 1.242(4) .
O1 Cd1 2.519(2) 3_675
O1W H1WA 0.872(18) .
O1W H1WB 0.859(18) .
O2 C1 1.279(4) .
O2 Cd2 2.307(2) 3_675
O2 Cd1 2.350(2) 3_675
O2W H2WA 0.864(18) .
O2W H2WB 0.864(18) .
O3 C4 1.278(4) .
O3W H3WA 0.857(18) .
O3W H3WB 0.836(18) .
O4 C4 1.249(4) .
O4W H4WA 0.901(18) .
O4W H4WB 0.884(18) .
O5 C5 1.246(4) .
O5 Cd1 2.401(2) 2_655
O5W H5WA 0.856(18) .
O5W H5WB 0.849(18) .
O6 C5 1.283(4) .
O6 Cd1 2.369(2) 2_655
O6W H6WA 0.849(18) .
O6W H6WB 0.850(19) .
O7 C8 1.262(4) .
O7 Cd3 2.321(2) 3_776
O7W H7WA 0.849(18) .
O7W H7WB 0.851(18) .
O8 C8 1.256(4) .
O8W H8WA 0.911(18) .
O8W H8WB 0.906(18) .
O9 C14 1.212(4) .
O9W H9WB 0.878(18) .
O9W H9WA 0.869(18) .
O10 C25 1.227(4) .
O10W H10A 0.850(19) .
O10W H10B 0.845(18) .
O11 C31 1.280(4) .
O11 Cd3 2.446(2) 4_575
O12 C31 1.240(4) .
O12 Cd3 2.366(2) 4_575
O13 C34 1.246(4) .
O14 C34 1.275(4) .
O15 C35 1.238(4) .
O16 C35 1.285(4) .
O16 Cd4 2.368(2) 3_775
O17 C38 1.244(4) .
O18 C38 1.286(4) .
O19 C44 1.230(4) .
O20 C55 1.220(4) .
N1 C14 1.342(5) .
N1 C15 1.408(4) .
N1 H1N 0.898(19) .
N2 C9 1.340(4) .
N2 C13 1.340(4) .
N3 C18 1.330(4) .
N3 C19 1.339(4) .
N3 Cd4 2.334(3) 1_556
N4 C25 1.355(5) .
N4 C23 1.411(4) .
N4 H4N 0.911(19) .
N5 C30 1.335(4) .
N5 C28 1.339(4) .
N6 C20 1.342(4) .
N6 C24 1.346(4) .
N6 Cd1 2.333(3) 4_576
N7 C49 1.331(4) .
N7 C47 1.337(4) .
N8 C44 1.351(4) .
N8 C45 1.411(4) .
N8 H8N 0.884(18) .
N9 C39 1.339(4) .
N9 C43 1.346(4) .
N10 C50 1.331(4) .
N10 C54 1.346(4) .
N11 C55 1.344(5) .
N11 C53 1.417(4) .
N11 H11N 0.883(19) .
N12 C59 1.332(4) .
N12 C57 1.346(4) .
N12 Cd2 2.390(3) 4_576
C1 C2 1.504(5) .
C2 C3 1.516(5) .
C2 H2A 0.9900 .
C2 H2B 0.9900 .
C3 C4 1.512(5) .
C3 H3A 0.9900 .
C3 H3B 0.9900 .
C5 C6 1.507(5) .
C5 Cd1 2.738(4) 2_655
C6 C7 1.508(5) .
C6 H6A 0.9900 .
C6 H6B 0.9900 .
C7 C8 1.503(5) .
C7 H7A 0.9900 .
C7 H7B 0.9900 .
C9 C10 1.391(5) .
C9 H9 0.9500 .
C10 C11 1.391(5) .
C10 H10 0.9500 .
C11 C12 1.377(5) .
C11 H11 0.9500 .
C12 C13 1.385(5) .
C12 C14 1.517(5) .
C13 H13 0.9500 .
C15 C16 1.389(5) .
C15 C19 1.396(5) .
C16 C17 1.368(5) .
C16 H16 0.9500 .
C17 C18 1.373(5) .
C17 H17 0.9500 .
C18 H18 0.9500 .
C19 H19 0.9500 .
C20 C21 1.379(5) .
C20 H20 0.9500 .
C21 C22 1.377(5) .
C21 H21 0.9500 .
C22 C23 1.388(5) .
C22 H22 0.9500 .
C23 C24 1.392(5) .
C24 H24 0.9500 .
C25 C26 1.503(5) .
C26 C28 1.392(5) .
C26 C27 1.393(5) .
C27 C29 1.383(5) .
C27 H27 0.9500 .
C28 H28 0.9500 .
C29 C30 1.373(5) .
C29 H29 0.9500 .
C30 H30 0.9500 .
C31 C32 1.513(5) .
C31 Cd3 2.759(4) 4_575
C32 C33 1.520(5) .
C32 H32A 0.9900 .
C32 H32B 0.9900 .
C33 C34 1.510(5) .
C33 H33A 0.9900 .
C33 H33B 0.9900 .
C35 C36 1.509(5) .
C36 C37 1.516(4) .
C36 H36A 0.9900 .
C36 H36B 0.9900 .
C37 C38 1.507(5) .
C37 H37A 0.9900 .
C37 H37B 0.9900 .
C39 C40 1.381(5) .
C39 H39 0.9500 .
C40 C41 1.385(5) .
C40 H40 0.9500 .
C41 C42 1.380(5) .
C41 H41 0.9500 .
C42 C43 1.399(5) .
C42 C44 1.500(5) .
C43 H43 0.9500 .
C45 C46 1.389(5) .
C45 C47 1.393(5) .
C46 C48 1.367(5) .
C46 H46 0.9500 .
C47 H47 0.9500 .
C48 C49 1.375(5) .
C48 H48 0.9500 .
C49 H49 0.9500 .
C50 C51 1.378(5) .
C50 H50 0.9500 .
C51 C52 1.374(5) .
C51 H51 0.9500 .
C52 C53 1.387(5) .
C52 H52 0.9500 .
C53 C54 1.393(5) .
C54 H54 0.9500 .
C55 C56 1.517(5) .
C56 C58 1.374(5) .
C56 C57 1.390(5) .
C57 H57 0.9500 .
C58 C60 1.391(5) .
C58 H58 0.9500 .
C59 C60 1.380(5) .
C59 H59 0.9500 .
C60 H60 0.9500 .

loop_
_geom_hbond_atom_site_label_D
_geom_hbond_atom_site_label_H
_geom_hbond_atom_site_label_A
_geom_hbond_distance_DH
_geom_hbond_distance_HA
_geom_hbond_distance_DA
_geom_hbond_angle_DHA
_geom_hbond_site_symmetry_A
O1W H1WA O13 0.872(18) 1.985(19) 2.852(3) 173(3) 4_576
O1W H1WB O11 0.859(18) 2.08(2) 2.869(4) 153(3) 4_576
O2W H2WA O6 0.864(18) 1.86(2) 2.714(3) 171(4) .
O2W H2WB O7W 0.864(18) 1.89(2) 2.742(4) 170(3) 2_655
O3W H3WA O5W 0.857(18) 1.91(2) 2.752(4) 167(4) 3_775
O3W H3WB O3 0.836(18) 1.903(19) 2.732(3) 171(4) .
O4W H4WA O2W 0.901(18) 1.89(2) 2.765(4) 163(4) .
O4W H4WB O19 0.884(18) 2.04(2) 2.822(4) 146(3) .
O5W H5WA O11 0.856(18) 1.92(2) 2.753(3) 165(4) 4_575
O5W H5WB O9 0.849(18) 2.07(2) 2.904(4) 169(4) 1_554
O6W H6WA O1W 0.849(18) 1.900(19) 2.749(4) 177(5) 4_575
O6W H6WB O3W 0.850(19) 2.00(3) 2.806(4) 159(4) 2_745
O7W H7WA O18 0.849(18) 1.905(19) 2.748(3) 172(4) 4_576
O7W H7WB O20 0.851(18) 2.04(2) 2.886(4) 172(4) .
O8W H8WA O3W 0.911(18) 1.91(2) 2.785(4) 160(4) 4_586
O8W H8WB O10 0.906(18) 2.03(2) 2.875(4) 155(4) 3_676
O9W H9WB O18 0.878(18) 2.06(2) 2.880(4) 155(3) .
O9W H9WA O15 0.869(18) 1.988(19) 2.857(4) 177(4) .
O10W H10A O2W 0.850(19) 1.99(3) 2.790(4) 157(4) .
O10W H10B O9W 0.845(18) 1.923(19) 2.765(4) 174(4) 3_675
N1 H1N O8W 0.898(19) 2.25(4) 2.979(4) 138(4) .
N4 H4N O10W 0.911(19) 2.01(3) 2.875(4) 159(4) .
N8 H8N O6W 0.884(18) 2.03(2) 2.888(4) 165(3) .
N11 H11N O4W 0.883(19) 2.17(4) 2.924(4) 143(5) .

loop_
_geom_torsion_atom_site_label_1
_geom_torsion_atom_site_label_2
_geom_torsion_atom_site_label_3
_geom_torsion_atom_site_label_4
_geom_torsion
_geom_torsion_site_symmetry_1
_geom_torsion_site_symmetry_4
O16 Cd4 O3 C4 -178.5(3) . .
N3 Cd4 O3 C4 83.2(2) 1_554 .
N9 Cd4 O3 C4 -96.1(2) . .
O16 Cd4 O3 C4 173.1(2) 3_775 .
O4 Cd4 O3 C4 -0.67(18) . .
O16 Cd4 O4 C4 179.95(18) . .
N3 Cd4 O4 C4 -95.4(2) 1_554 .
O3 Cd4 O4 C4 0.69(19) . .
N9 Cd4 O4 C4 87.5(2) . .
O16 Cd4 O4 C4 -11.2(3) 3_775 .
O7 Cd3 O7 C8 175.1(3) 3_776 .
N7 Cd3 O7 C8 90.8(2) . .
O12 Cd3 O7 C8 8.6(3) 4_576 .
N2 Cd3 O7 C8 -88.6(2) . .
O11 Cd3 O7 C8 -164.7(2) 4_576 .
O8 Cd3 O7 C8 0.39(19) . .
C31 Cd3 O7 C8 -6.6(8) 4_576 .
O7 Cd3 O7 Cd3 0.0 3_776 3_776
N7 Cd3 O7 Cd3 -84.27(11) . 3_776
O12 Cd3 O7 Cd3 -166.47(11) 4_576 3_776
N2 Cd3 O7 Cd3 96.30(11) . 3_776
O11 Cd3 O7 Cd3 20.2(3) 4_576 3_776
O8 Cd3 O7 Cd3 -174.67(14) . 3_776
C31 Cd3 O7 Cd3 178.3(6) 4_576 3_776
O7 Cd3 O8 C8 -6.8(2) 3_776 .
N7 Cd3 O8 C8 -87.7(2) . .
O12 Cd3 O8 C8 -175.8(2) 4_576 .
O7 Cd3 O8 C8 -0.39(19) . .
N2 Cd3 O8 C8 88.9(2) . .
O11 Cd3 O8 C8 170.52(19) 4_576 .
C31 Cd3 O8 C8 178.6(2) 4_576 .
O2 Cd2 O14 C34 -179.2(2) 3_675 .
N10 Cd2 O14 C34 -93.2(2) . .
O17 Cd2 O14 C34 -8.0(3) . .
N12 Cd2 O14 C34 87.4(2) 4_575 .
O18 Cd2 O14 C34 157.6(3) . .
C38 Cd2 O14 C34 7.5(6) . .
O2 Cd2 O14 Cd1 -0.58(8) 3_675 .
N10 Cd2 O14 Cd1 85.40(10) . .
O17 Cd2 O14 Cd1 170.61(10) . .
N12 Cd2 O14 Cd1 -94.05(10) 4_575 .
O18 Cd2 O14 Cd1 -23.8(3) . .
C38 Cd2 O14 Cd1 -174.0(4) . .
N6 Cd1 O14 C34 -93.9(4) 4_575 .
O2 Cd1 O14 C34 177.9(4) 3_675 .
N5 Cd1 O14 C34 89.7(4) . .
O6 Cd1 O14 C34 -0.7(4) 2_645 .
O5 Cd1 O14 C34 -13.0(5) 2_645 .
O1 Cd1 O14 C34 179.7(4) 3_675 .
C5 Cd1 O14 C34 -5.5(5) 2_645 .
N6 Cd1 O14 Cd2 88.78(11) 4_575 .
O2 Cd1 O14 Cd2 0.58(8) 3_675 .
N5 Cd1 O14 Cd2 -87.61(11) . .
O6 Cd1 O14 Cd2 -178.00(10) 2_645 .
O5 Cd1 O14 Cd2 169.70(10) 2_645 .
O1 Cd1 O14 Cd2 2.37(13) 3_675 .
C5 Cd1 O14 Cd2 177.16(9) 2_645 .
N3 Cd4 O16 C35 -94.0(2) 1_554 .
O3 Cd4 O16 C35 167.2(3) . .
N9 Cd4 O16 C35 84.6(2) . .
O16 Cd4 O16 C35 175.9(3) 3_775 .
O4 Cd4 O16 C35 -10.1(3) . .
C4 Cd4 O16 C35 -10.0(5) . .
N3 Cd4 O16 Cd4 90.14(10) 1_554 3_775
O3 Cd4 O16 Cd4 -8.7(4) . 3_775
N9 Cd4 O16 Cd4 -91.29(10) . 3_775
O16 Cd4 O16 Cd4 0.0 3_775 3_775
O4 Cd4 O16 Cd4 173.95(9) . 3_775
C4 Cd4 O16 Cd4 174.0(3) . 3_775
O14 Cd2 O17 C38 173.11(19) . .
O2 Cd2 O17 C38 -21.0(3) 3_675 .
N10 Cd2 O17 C38 -101.8(2) . .
N12 Cd2 O17 C38 80.5(2) 4_575 .
O18 Cd2 O17 C38 -1.73(19) . .
O14 Cd2 O18 C38 -167.5(3) . .
O2 Cd2 O18 C38 170.1(2) 3_675 .
N10 Cd2 O18 C38 84.6(2) . .
O17 Cd2 O18 C38 1.67(18) . .
N12 Cd2 O18 C38 -97.2(2) 4_575 .
O7 Cd3 N2 C9 110.5(3) 3_776 .
N7 Cd3 N2 C9 30.0(13) . .
O12 Cd3 N2 C9 -109.3(3) 4_576 .
O7 Cd3 N2 C9 37.0(3) . .
O11 Cd3 N2 C9 -162.8(3) 4_576 .
O8 Cd3 N2 C9 -17.0(3) . .
C31 Cd3 N2 C9 -135.5(3) 4_576 .
O7 Cd3 N2 C13 -68.7(3) 3_776 .
N7 Cd3 N2 C13 -149.2(11) . .
O12 Cd3 N2 C13 71.6(3) 4_576 .
O7 Cd3 N2 C13 -142.1(3) . .
O11 Cd3 N2 C13 18.0(3) 4_576 .
O8 Cd3 N2 C13 163.9(3) . .
C31 Cd3 N2 C13 45.4(3) 4_576 .
N6 Cd1 N5 C30 16.1(17) 4_575 .
O2 Cd1 N5 C30 37.9(3) 3_675 .
O6 Cd1 N5 C30 -161.0(3) 2_645 .
O14 Cd1 N5 C30 109.7(3) . .
O5 Cd1 N5 C30 -106.1(3) 2_645 .
O1 Cd1 N5 C30 -15.3(3) 3_675 .
C5 Cd1 N5 C30 -133.2(3) 2_645 .
N6 Cd1 N5 C28 -166.7(15) 4_575 .
O2 Cd1 N5 C28 -144.8(3) 3_675 .
O6 Cd1 N5 C28 16.3(3) 2_645 .
O14 Cd1 N5 C28 -73.0(3) . .
O5 Cd1 N5 C28 71.2(3) 2_645 .
O1 Cd1 N5 C28 161.9(3) 3_675 .
C5 Cd1 N5 C28 44.1(3) 2_645 .
O7 Cd3 N7 C49 78.2(3) 3_776 .
O12 Cd3 N7 C49 -61.3(3) 4_576 .
O7 Cd3 N7 C49 152.2(3) . .
N2 Cd3 N7 C49 159.2(11) . .
O11 Cd3 N7 C49 -7.9(3) 4_576 .
O8 Cd3 N7 C49 -153.8(3) . .
C31 Cd3 N7 C49 -35.4(3) 4_576 .
O7 Cd3 N7 C47 -106.3(3) 3_776 .
O12 Cd3 N7 C47 114.1(3) 4_576 .
O7 Cd3 N7 C47 -32.3(3) . .
N2 Cd3 N7 C47 -25.3(13) . .
O11 Cd3 N7 C47 167.6(3) 4_576 .
O8 Cd3 N7 C47 21.7(3) . .
C31 Cd3 N7 C47 140.1(3) 4_576 .
O16 Cd4 N9 C39 -29.6(3) . .
N3 Cd4 N9 C39 -3(2) 1_554 .
O3 Cd4 N9 C39 163.3(3) . .
O16 Cd4 N9 C39 -103.1(3) 3_775 .
O4 Cd4 N9 C39 108.1(3) . .
C4 Cd4 N9 C39 135.4(3) . .
O16 Cd4 N9 C43 149.3(3) . .
N3 Cd4 N9 C43 176.0(17) 1_554 .
O3 Cd4 N9 C43 -17.7(3) . .
O16 Cd4 N9 C43 75.9(3) 3_775 .
O4 Cd4 N9 C43 -73.0(3) . .
C4 Cd4 N9 C43 -45.6(3) . .
O14 Cd2 N10 C50 -156.0(3) . .
O2 Cd2 N10 C50 -81.2(3) 3_675 .
O17 Cd2 N10 C50 61.9(3) . .
N12 Cd2 N10 C50 -148.8(12) 4_575 .
O18 Cd2 N10 C50 7.7(3) . .
C38 Cd2 N10 C50 35.6(3) . .
O14 Cd2 N10 C54 30.0(3) . .
O2 Cd2 N10 C54 104.8(3) 3_675 .
O17 Cd2 N10 C54 -112.1(3) . .
N12 Cd2 N10 C54 37.2(14) 4_575 .
O18 Cd2 N10 C54 -166.3(3) . .
C38 Cd2 N10 C54 -138.4(3) . .
Cd1 O1 C1 O2 -2.9(3) 3_675 .
Cd1 O1 C1 C2 176.4(3) 3_675 .
Cd2 O2 C1 O1 -177.8(4) 3_675 .
Cd1 O2 C1 O1 3.1(3) 3_675 .
Cd2 O2 C1 C2 2.8(7) 3_675 .
Cd1 O2 C1 C2 -176.2(3) 3_675 .
O1 C1 C2 C3 -2.2(5) . .
O2 C1 C2 C3 177.1(3) . .
C1 C2 C3 C4 -71.6(4) . .
Cd4 O4 C4 O3 -1.2(3) . .
Cd4 O4 C4 C3 -179.3(3) . .
Cd4 O3 C4 O4 1.2(3) . .
Cd4 O3 C4 C3 179.4(3) . .
C2 C3 C4 O4 -16.9(5) . .
C2 C3 C4 O3 164.9(3) . .
C2 C3 C4 Cd4 174(4) . .
O16 Cd4 C4 O4 -0.1(5) . .
N3 Cd4 C4 O4 83.7(2) 1_554 .
O3 Cd4 C4 O4 -178.8(3) . .
N9 Cd4 C4 O4 -94.2(2) . .
O16 Cd4 C4 O4 173.18(17) 3_775 .
O16 Cd4 C4 O3 178.7(3) . .
N3 Cd4 C4 O3 -97.5(2) 1_554 .
N9 Cd4 C4 O3 84.6(2) . .
O16 Cd4 C4 O3 -8.0(2) 3_775 .
O4 Cd4 C4 O3 178.8(3) . .
O16 Cd4 C4 C3 169(4) . .
N3 Cd4 C4 C3 -107(4) 1_554 .
O3 Cd4 C4 C3 -10(4) . .
N9 Cd4 C4 C3 75(4) . .
O16 Cd4 C4 C3 -18(4) 3_775 .
O4 Cd4 C4 C3 169(5) . .
Cd1 O5 C5 O6 0.6(3) 2_655 .
Cd1 O5 C5 C6 -179.3(3) 2_655 .
Cd1 O6 C5 O5 -0.6(3) 2_655 .
Cd1 O6 C5 C6 179.3(3) 2_655 .
O5 C5 C6 C7 14.5(5) . .
O6 C5 C6 C7 -165.4(3) . .
Cd1 C5 C6 C7 -153(5) 2_655 .
C5 C6 C7 C8 69.4(4) . .
Cd3 O8 C8 O7 0.7(3) . .
Cd3 O8 C8 C7 -178.9(3) . .
Cd3 O7 C8 O8 166.2(4) 3_776 .
Cd3 O7 C8 O8 -0.7(4) . .
Cd3 O7 C8 C7 -14.2(9) 3_776 .
Cd3 O7 C8 C7 178.9(3) . .
C6 C7 C8 O8 4.8(5) . .
C6 C7 C8 O7 -174.8(3) . .
C13 N2 C9 C10 1.1(5) . .
Cd3 N2 C9 C10 -178.1(3) . .
N2 C9 C10 C11 -0.4(6) . .
C9 C10 C11 C12 -0.8(6) . .
C10 C11 C12 C13 1.3(6) . .
C10 C11 C12 C14 -178.7(4) . .
C9 N2 C13 C12 -0.6(6) . .
Cd3 N2 C13 C12 178.6(3) . .
C11 C12 C13 N2 -0.6(6) . .
C14 C12 C13 N2 179.4(3) . .
C15 N1 C14 O9 -5.1(7) . .
C15 N1 C14 C12 176.2(3) . .
C11 C12 C14 O9 175.6(4) . .
C13 C12 C14 O9 -4.4(6) . .
C11 C12 C14 N1 -5.6(6) . .
C13 C12 C14 N1 174.4(4) . .
C14 N1 C15 C16 180.0(4) . .
C14 N1 C15 C19 -1.8(6) . .
C19 C15 C16 C17 -0.7(6) . .
N1 C15 C16 C17 177.7(3) . .
C15 C16 C17 C18 -0.7(6) . .
C19 N3 C18 C17 -0.1(6) . .
Cd4 N3 C18 C17 -172.5(3) 1_556 .
C16 C17 C18 N3 1.1(6) . .
C18 N3 C19 C15 -1.4(5) . .
Cd4 N3 C19 C15 170.7(3) 1_556 .
C16 C15 C19 N3 1.7(5) . .
N1 C15 C19 N3 -176.4(3) . .
C24 N6 C20 C21 0.0(6) . .
Cd1 N6 C20 C21 -173.5(3) 4_576 .
N6 C20 C21 C22 1.7(6) . .
C20 C21 C22 C23 -2.0(6) . .
C21 C22 C23 C24 0.6(6) . .
C21 C22 C23 N4 -179.3(3) . .
C25 N4 C23 C22 -168.6(4) . .
C25 N4 C23 C24 11.5(6) . .
C20 N6 C24 C23 -1.4(5) . .
Cd1 N6 C24 C23 171.9(3) 4_576 .
C22 C23 C24 N6 1.1(5) . .
N4 C23 C24 N6 -179.0(3) . .
C23 N4 C25 O10 -4.7(6) . .
C23 N4 C25 C26 173.9(3) . .
O10 C25 C26 C28 -21.9(5) . .
N4 C25 C26 C28 159.4(3) . .
O10 C25 C26 C27 155.9(4) . .
N4 C25 C26 C27 -22.8(5) . .
C28 C26 C27 C29 -0.9(5) . .
C25 C26 C27 C29 -178.7(3) . .
C30 N5 C28 C26 0.0(5) . .
Cd1 N5 C28 C26 -177.2(3) . .
C27 C26 C28 N5 0.7(6) . .
C25 C26 C28 N5 178.6(3) . .
C26 C27 C29 C30 0.5(5) . .
C28 N5 C30 C29 -0.4(5) . .
Cd1 N5 C30 C29 177.0(3) . .
C27 C29 C30 N5 0.2(6) . .
Cd3 O12 C31 O11 2.9(3) 4_575 .
Cd3 O12 C31 C32 -175.0(3) 4_575 .
Cd3 O11 C31 O12 -2.8(3) 4_575 .
Cd3 O11 C31 C32 175.1(3) 4_575 .
O12 C31 C32 C33 -27.3(5) . .
O11 C31 C32 C33 154.8(3) . .
Cd3 C31 C32 C33 -101(3) 4_575 .
C31 C32 C33 C34 -62.3(4) . .
Cd2 O14 C34 O13 7.2(4) . .
Cd1 O14 C34 O13 -170.1(3) . .
Cd2 O14 C34 C33 -171.4(2) . .
Cd1 O14 C34 C33 11.2(6) . .
C32 C33 C34 O13 -6.7(5) . .
C32 C33 C34 O14 171.9(3) . .
Cd4 O16 C35 O15 10.0(4) . .
Cd4 O16 C35 O15 -176.8(2) 3_775 .
Cd4 O16 C35 C36 -167.7(2) . .
Cd4 O16 C35 C36 5.5(5) 3_775 .
O15 C35 C36 C37 -4.0(5) . .
O16 C35 C36 C37 173.7(3) . .
C35 C36 C37 C38 -65.1(4) . .
Cd2 O17 C38 O18 3.1(3) . .
Cd2 O17 C38 C37 -174.3(3) . .
Cd2 O18 C38 O17 -3.0(3) . .
Cd2 O18 C38 C37 174.4(3) . .
C36 C37 C38 O17 -29.9(5) . .
C36 C37 C38 O18 152.7(3) . .
C36 C37 C38 Cd2 -112(3) . .
O14 Cd2 C38 O17 -21.3(6) . .
O2 Cd2 C38 O17 165.90(18) 3_675 .
N10 Cd2 C38 O17 78.8(2) . .
N12 Cd2 C38 O17 -100.9(2) 4_575 .
O18 Cd2 C38 O17 177.0(3) . .
O14 Cd2 C38 O18 161.7(4) . .
O2 Cd2 C38 O18 -11.1(2) 3_675 .
N10 Cd2 C38 O18 -98.2(2) . .
O17 Cd2 C38 O18 -177.0(3) . .
N12 Cd2 C38 O18 82.1(2) 4_575 .
O14 Cd2 C38 C37 64(3) . .
O2 Cd2 C38 C37 -109(3) 3_675 .
N10 Cd2 C38 C37 164(3) . .
O17 Cd2 C38 C37 85(3) . .
N12 Cd2 C38 C37 -16(3) 4_575 .
O18 Cd2 C38 C37 -98(3) . .
C43 N9 C39 C40 0.5(5) . .
Cd4 N9 C39 C40 179.5(3) . .
N9 C39 C40 C41 -0.5(6) . .
C39 C40 C41 C42 0.0(6) . .
C40 C41 C42 C43 0.5(5) . .
C40 C41 C42 C44 178.1(3) . .
C39 N9 C43 C42 0.1(5) . .
Cd4 N9 C43 C42 -178.8(3) . .
C41 C42 C43 N9 -0.6(5) . .
C44 C42 C43 N9 -178.3(3) . .
C45 N8 C44 O19 3.5(6) . .
C45 N8 C44 C42 -174.6(3) . .
C41 C42 C44 O19 -157.2(4) . .
C43 C42 C44 O19 20.4(5) . .
C41 C42 C44 N8 20.9(5) . .
C43 C42 C44 N8 -161.5(3) . .
C44 N8 C45 C46 170.8(4) . .
C44 N8 C45 C47 -9.0(6) . .
C47 C45 C46 C48 -1.2(6) . .
N8 C45 C46 C48 179.0(3) . .
C49 N7 C47 C45 0.8(5) . .
Cd3 N7 C47 C45 -174.7(3) . .
C46 C45 C47 N7 0.4(5) . .
N8 C45 C47 N7 -179.9(3) . .
C45 C46 C48 C49 1.0(6) . .
C47 N7 C49 C48 -1.1(6) . .
Cd3 N7 C49 C48 174.5(3) . .
C46 C48 C49 N7 0.3(6) . .
C54 N10 C50 C51 0.0(6) . .
Cd2 N10 C50 C51 -174.2(3) . .
N10 C50 C51 C52 0.7(6) . .
C50 C51 C52 C53 -0.5(6) . .
C51 C52 C53 C54 -0.3(6) . .
C51 C52 C53 N11 176.9(3) . .
C55 N11 C53 C52 175.8(4) . .
C55 N11 C53 C54 -7.2(6) . .
C50 N10 C54 C53 -0.9(5) . .
Cd2 N10 C54 C53 173.0(3) . .
C52 C53 C54 N10 1.0(5) . .
N11 C53 C54 N10 -175.9(3) . .
C53 N11 C55 O20 -2.0(7) . .
C53 N11 C55 C56 177.6(3) . .
O20 C55 C56 C58 177.1(4) . .
N11 C55 C56 C58 -2.5(6) . .
O20 C55 C56 C57 -3.2(6) . .
N11 C55 C56 C57 177.2(3) . .
C59 N12 C57 C56 -1.0(5) . .
Cd2 N12 C57 C56 175.3(3) 4_576 .
C58 C56 C57 N12 -0.1(6) . .
C55 C56 C57 N12 -179.8(3) . .
C57 C56 C58 C60 1.2(6) . .
C55 C56 C58 C60 -179.1(4) . .
C57 N12 C59 C60 1.0(5) . .
Cd2 N12 C59 C60 -175.3(3) 4_576 .
N12 C59 C60 C58 0.1(6) . .
C56 C58 C60 C59 -1.2(6) . .
